data_4507448
loop_
_publ_author_name
'Zhan, Chao'
'Zou, Chao'
'Kong, Guo-Qiang'
'Wu, Chuan-De'

_publ_section_title
;
 Four Honeycomb Metal--Organic Frameworks with a Flexible Tripodal
 Polyaromatic Acid
;
_journal_issue 4
_journal_name_full 'Crystal Growth &amp; Design'
_journal_page_first 1429
_journal_paper_doi 10.1021/cg301161c
_journal_volume 13
_journal_year 2013
_chemical_formula_sum 'C38 H39 Cu2 N O13'
_chemical_formula_weight 844.78
_chemical_name_systematic
; 
 ? 
;
_space_group_IT_number 2
_symmetry_cell_setting triclinic
_symmetry_space_group_name_Hall '-P 1'
_symmetry_space_group_name_H-M 'P -1'
_atom_sites_solution_hydrogens geom
_atom_sites_solution_primary direct
_atom_sites_solution_secondary difmap
_audit_creation_method SHELXL-97
_cell_angle_alpha 83.78(3)
_cell_angle_beta 84.43(4)
_cell_angle_gamma 79.59(4)
_cell_formula_units_Z 2
_cell_length_a 10.635(5)
_cell_length_b 16.717(7)
_cell_length_c 18.705(7)
_cell_measurement_reflns_used 12492
_cell_measurement_temperature 293(2)
_cell_measurement_theta_max 58.93
_cell_measurement_theta_min 5.41
_cell_volume 3241(2)
_computing_structure_refinement 'SHELXL-97 (Sheldrick, 1997)'
_computing_structure_solution 'SHELXS-97 (Sheldrick, 1990)'
_diffrn_ambient_temperature 293(2)
_diffrn_measured_fraction_theta_full 0.945
_diffrn_measured_fraction_theta_max 0.945
_diffrn_radiation_monochromator graphite
_diffrn_radiation_source 'fine-focus sealed tube'
_diffrn_radiation_type CuK\a
_diffrn_radiation_wavelength 1.54178
_diffrn_reflns_av_R_equivalents 0.0842
_diffrn_reflns_av_sigmaI/netI 0.2948
_diffrn_reflns_limit_h_max 11
_diffrn_reflns_limit_h_min -11
_diffrn_reflns_limit_k_max 18
_diffrn_reflns_limit_k_min -14
_diffrn_reflns_limit_l_max 20
_diffrn_reflns_limit_l_min -20
_diffrn_reflns_number 12492
_diffrn_reflns_theta_full 58.93
_diffrn_reflns_theta_max 58.93
_diffrn_reflns_theta_min 5.41
_exptl_absorpt_coefficient_mu 1.142
_exptl_absorpt_correction_T_max 0.966
_exptl_absorpt_correction_T_min 0.872
_exptl_absorpt_correction_type empirical
_exptl_absorpt_process_details CrysAlisPro
_exptl_crystal_colour blue
_exptl_crystal_density_diffrn 0.866
_exptl_crystal_density_method 'not measured'
_exptl_crystal_description block
_exptl_crystal_F_000 872
_exptl_crystal_size_max 0.13
_exptl_crystal_size_mid 0.10
_exptl_crystal_size_min 0.03
_platon_squeeze_details
;
;
_refine_diff_density_max 0.243
_refine_diff_density_min -0.276
_refine_diff_density_rms 0.045
_refine_ls_extinction_method none
_refine_ls_goodness_of_fit_ref 0.628
_refine_ls_hydrogen_treatment constr
_refine_ls_matrix_type full
_refine_ls_number_parameters 487
_refine_ls_number_reflns 8801
_refine_ls_number_restraints 0
_refine_ls_restrained_S_all 0.628
_refine_ls_R_factor_all 0.2020
_refine_ls_R_factor_gt 0.0819
_refine_ls_shift/su_max 0.000
_refine_ls_shift/su_mean 0.000
_refine_ls_structure_factor_coef Fsqd
_refine_ls_weighting_details 'calc w=1/[\s^2^(Fo^2^)+(0.0000P)^2^+0.0000P] where P=(Fo^2^+2Fc^2^)/3'
_refine_ls_weighting_scheme calc
_refine_ls_wR_factor_gt 0.1518
_refine_ls_wR_factor_ref 0.1933
_reflns_number_gt 1723
_reflns_number_total 8801
_reflns_threshold_expression >2sigma(I)
_cod_data_source_file cg301161c_si_002.cif
_cod_data_source_block New3
_cod_original_sg_symbol_H-M P-1
_cod_database_code 4507448

loop_
_symmetry_equiv_pos_as_xyz
'x, y, z'
'-x, -y, -z'

loop_
_atom_site_label
_atom_site_type_symbol
_atom_site_fract_x
_atom_site_fract_y
_atom_site_fract_z
_atom_site_U_iso_or_equiv
_atom_site_adp_type
_atom_site_occupancy
_atom_site_symmetry_multiplicity
_atom_site_calc_flag
_atom_site_refinement_flags
Cu1 Cu -0.87843(13) -0.53126(8) 0.49134(8) 0.1101(5) Uani 1 1 d .
Cu2 Cu -1.61910(13) -1.47046(8) 0.01820(10) 0.1177(6) Uani 1 1 d .
O1 O -1.1641(7) -0.8096(5) 0.2297(4) 0.132(2) Uani 1 1 d .
O2 O -1.3006(6) -1.0559(4) 0.0309(4) 0.140(3) Uani 1 1 d .
O3 O -1.0463(7) -0.7698(4) -0.1112(4) 0.121(2) Uani 1 1 d .
O4 O -0.9390(7) -0.6102(4) 0.4401(4) 0.113(2) Uani 1 1 d .
O5 O -1.1531(7) -0.5571(4) 0.4547(4) 0.113(2) Uani 1 1 d .
O6 O -1.5692(6) -1.3631(4) 0.0163(4) 0.134(3) Uani 1 1 d .
O7 O -1.3618(6) -1.4151(4) -0.0157(4) 0.125(3) Uani 1 1 d .
O8 O -0.9019(7) -0.5941(5) -0.4171(4) 0.121(3) Uani 1 1 d .
O9 O -1.1144(7) -0.5406(4) -0.4016(3) 0.110(2) Uani 1 1 d .
O10 O -1.8210(6) -1.4457(4) 0.0539(4) 0.112(2) Uani 1 1 d .
O11 O -1.5654(7) -1.4991(4) 0.1165(4) 0.130(3) Uani 1 1 d .
O12 O -1.3582(7) -1.5512(4) 0.0827(4) 0.123(2) Uani 1 1 d .
O13 O -0.6656(6) -0.5824(4) 0.4670(5) 0.157(3) Uani 1 1 d .
N1 N -1.9767(11) -1.4995(5) 0.1292(6) 0.124(3) Uani 1 1 d .
C1 C -1.1078(8) -0.8712(7) 0.1191(6) 0.104(3) Uani 1 1 d .
C2 C -1.1309(9) -0.9517(7) 0.1130(7) 0.103(3) Uani 1 1 d .
C3 C -1.1575(9) -0.9678(6) 0.0503(8) 0.109(3) Uani 1 1 d .
C4 C -1.1645(8) -0.9073(7) -0.0131(6) 0.105(3) Uani 1 1 d .
C5 C -1.1508(8) -0.8259(6) -0.0017(6) 0.089(3) Uani 1 1 d .
C6 C -1.1188(8) -0.8106(5) 0.0582(6) 0.086(3) Uani 1 1 d .
C7 C -1.0623(10) -0.8536(6) 0.1856(7) 0.121(3) Uani 1 1 d .
H7A H -1.0271 -0.9044 0.2123 0.146 Uiso 1 1 calc R
H7B H -0.9944 -0.8215 0.1741 0.146 Uiso 1 1 calc R
C8 C -1.1400(9) -1.0128(6) 0.1766(5) 0.122(3) Uani 1 1 d .
H8A H -1.1553 -1.0628 0.1611 0.182 Uiso 1 1 calc R
H8B H -1.2095 -0.9921 0.2101 0.182 Uiso 1 1 calc R
H8C H -1.0612 -1.0228 0.1997 0.182 Uiso 1 1 calc R
C9 C -1.1664(9) -1.0545(5) 0.0325(6) 0.110(3) Uani 1 1 d .
H9A H -1.1212 -1.0656 -0.0139 0.132 Uiso 1 1 calc R
H9B H -1.1293 -1.0951 0.0691 0.132 Uiso 1 1 calc R
C10 C -1.1940(9) -0.9252(6) -0.0837(6) 0.129(4) Uani 1 1 d .
H10A H -1.1944 -0.8774 -0.1172 0.193 Uiso 1 1 calc R
H10B H -1.2768 -0.9413 -0.0797 0.193 Uiso 1 1 calc R
H10C H -1.1302 -0.9688 -0.1007 0.193 Uiso 1 1 calc R
C11 C -1.1628(10) -0.7651(6) -0.0680(6) 0.117(3) Uani 1 1 d .
H11A H -1.2289 -0.7760 -0.0960 0.140 Uiso 1 1 calc R
H11B H -1.1884 -0.7103 -0.0531 0.140 Uiso 1 1 calc R
C12 C -1.0904(9) -0.7248(5) 0.0729(6) 0.124(3) Uani 1 1 d .
H12A H -1.0994 -0.6881 0.0297 0.186 Uiso 1 1 calc R
H12B H -1.0046 -0.7308 0.0870 0.186 Uiso 1 1 calc R
H12C H -1.1500 -0.7030 0.1108 0.186 Uiso 1 1 calc R
C13 C -1.1320(14) -0.7660(7) 0.2843(6) 0.112(3) Uani 1 1 d .
C14 C -1.0082(10) -0.7725(6) 0.3011(6) 0.115(3) Uani 1 1 d .
H14A H -0.9405 -0.8091 0.2815 0.138 Uiso 1 1 calc R
C15 C -0.9928(14) -0.7158(9) 0.3536(7) 0.144(4) Uani 1 1 d .
H15A H -0.9111 -0.7174 0.3682 0.173 Uiso 1 1 calc R
C16 C -1.0879(13) -0.6629(7) 0.3813(6) 0.110(3) Uani 1 1 d .
C17 C -1.2076(12) -0.6607(8) 0.3606(6) 0.126(4) Uani 1 1 d .
H17A H -1.2743 -0.6221 0.3785 0.151 Uiso 1 1 calc R
C18 C -1.2341(12) -0.7122(8) 0.3150(7) 0.129(4) Uani 1 1 d .
H18A H -1.3179 -0.7117 0.3045 0.155 Uiso 1 1 calc R
C19 C -1.0543(12) -0.6053(6) 0.4291(5) 0.099(3) Uani 1 1 d .
C20 C -1.3302(11) -1.1342(7) 0.0178(6) 0.130(4) Uani 1 1 d .
C21 C -1.4603(11) -1.1373(7) 0.0235(7) 0.158(5) Uani 1 1 d .
H21A H -1.5202 -1.0909 0.0325 0.190 Uiso 1 1 calc R
C22 C -1.4999(11) -1.2094(8) 0.0155(7) 0.149(4) Uani 1 1 d .
H22A H -1.5864 -1.2117 0.0141 0.179 Uiso 1 1 calc R
C23 C -1.4069(10) -1.2785(6) 0.0095(6) 0.111(3) Uani 1 1 d .
C24 C -1.2832(9) -1.2749(6) 0.0067(6) 0.126(4) Uani 1 1 d .
H24A H -1.2238 -1.3220 -0.0008 0.151 Uiso 1 1 calc R
C25 C -1.2366(10) -1.1993(6) 0.0151(6) 0.127(4) Uani 1 1 d .
H25A H -1.1507 -1.1969 0.0181 0.152 Uiso 1 1 calc R
C26 C -1.4496(13) -1.3605(7) 0.0021(6) 0.116(3) Uani 1 1 d .
C27 C -1.0502(12) -0.7213(7) -0.1737(6) 0.108(3) Uani 1 1 d .
C28 C -0.9328(13) -0.7337(6) -0.2155(7) 0.136(4) Uani 1 1 d .
H28A H -0.8625 -0.7699 -0.1988 0.163 Uiso 1 1 calc R
C29 C -0.9252(11) -0.6886(8) -0.2852(8) 0.142(4) Uani 1 1 d .
H29A H -0.8488 -0.6971 -0.3143 0.170 Uiso 1 1 calc R
C30 C -1.0262(13) -0.6336(7) -0.3101(7) 0.125(4) Uani 1 1 d .
C31 C -1.1371(11) -0.6263(6) -0.2660(7) 0.120(3) Uani 1 1 d .
H31A H -1.2079 -0.5923 -0.2846 0.144 Uiso 1 1 calc R
C32 C -1.1579(11) -0.6658(7) -0.1930(6) 0.117(3) Uani 1 1 d .
H32A H -1.2334 -0.6551 -0.1635 0.140 Uiso 1 1 calc R
C33 C -1.0083(16) -0.5868(7) -0.3844(7) 0.117(4) Uani 1 1 d .
C34 C -1.8575(12) -1.4951(7) 0.1066(7) 0.132(4) Uani 1 1 d .
H34A H -1.7938 -1.5304 0.1306 0.158 Uiso 1 1 calc R
C35 C -2.0817(12) -1.4483(8) 0.0960(7) 0.163(5) Uani 1 1 d .
H35A H -2.0499 -1.4172 0.0541 0.244 Uiso 1 1 calc R
H35B H -2.1276 -1.4117 0.1296 0.244 Uiso 1 1 calc R
H35C H -2.1383 -1.4814 0.0820 0.244 Uiso 1 1 calc R
C36 C -2.0037(12) -1.5525(8) 0.1957(7) 0.186(6) Uani 1 1 d .
H36A H -1.9245 -1.5821 0.2126 0.280 Uiso 1 1 calc R
H36B H -2.0560 -1.5904 0.1854 0.280 Uiso 1 1 calc R
H36C H -2.0482 -1.5194 0.2322 0.280 Uiso 1 1 calc R
C37 C -1.4507(16) -1.5273(9) 0.1304(10) 0.159(5) Uani 1 1 d .
C38 C -1.4244(16) -1.5370(13) 0.2158(8) 0.280(11) Uani 1 1 d .
H38A H -1.5020 -1.5167 0.2437 0.420 Uiso 1 1 calc R
H38B H -1.3591 -1.5064 0.2228 0.420 Uiso 1 1 calc R
H38C H -1.3966 -1.5936 0.2312 0.420 Uiso 1 1 calc R

loop_
_atom_site_aniso_label
_atom_site_aniso_U_11
_atom_site_aniso_U_22
_atom_site_aniso_U_33
_atom_site_aniso_U_23
_atom_site_aniso_U_13
_atom_site_aniso_U_12
Cu1 0.1111(11) 0.0966(10) 0.1257(13) -0.0053(9) -0.0119(8) -0.0276(8)
Cu2 0.0979(10) 0.0706(8) 0.1896(18) -0.0147(9) -0.0080(10) -0.0277(7)
O1 0.137(6) 0.133(6) 0.127(6) -0.031(5) -0.002(5) -0.016(5)
O2 0.097(5) 0.086(5) 0.236(8) -0.019(5) -0.003(5) -0.019(4)
O3 0.125(6) 0.116(5) 0.112(6) 0.021(4) 0.010(5) -0.025(4)
O4 0.108(5) 0.097(4) 0.136(6) -0.018(4) -0.023(4) -0.009(4)
O5 0.109(5) 0.100(5) 0.128(6) -0.013(4) -0.004(4) -0.016(4)
O6 0.093(5) 0.083(4) 0.232(8) -0.043(4) 0.025(5) -0.034(4)
O7 0.096(5) 0.069(4) 0.214(8) -0.026(5) 0.001(5) -0.022(4)
O8 0.121(6) 0.131(6) 0.102(6) 0.012(4) 0.005(4) -0.021(5)
O9 0.128(6) 0.120(5) 0.080(5) 0.005(4) -0.008(4) -0.026(4)
O10 0.101(5) 0.100(5) 0.141(6) -0.007(4) 0.000(4) -0.036(4)
O11 0.103(5) 0.140(6) 0.151(7) -0.005(5) -0.023(5) -0.028(5)
O12 0.122(6) 0.130(6) 0.108(6) 0.028(4) -0.016(5) -0.015(5)
O13 0.132(6) 0.134(5) 0.216(8) -0.003(5) -0.055(5) -0.038(5)
N1 0.114(8) 0.105(6) 0.158(9) 0.003(6) 0.001(7) -0.046(6)
C1 0.076(6) 0.119(9) 0.125(10) -0.041(8) -0.006(6) -0.022(6)
C2 0.109(8) 0.106(9) 0.102(9) -0.022(8) -0.013(6) -0.032(6)
C3 0.090(7) 0.080(7) 0.148(11) 0.010(8) 0.007(7) -0.011(5)
C4 0.091(7) 0.135(10) 0.103(9) -0.037(8) -0.016(6) -0.034(6)
C5 0.097(7) 0.083(7) 0.095(8) -0.016(6) -0.007(6) -0.030(5)
C6 0.108(7) 0.069(6) 0.084(7) 0.003(6) -0.017(6) -0.025(5)
C7 0.120(9) 0.096(7) 0.152(11) -0.021(7) -0.025(8) -0.017(6)
C8 0.141(8) 0.107(7) 0.109(8) 0.035(6) -0.008(6) -0.029(6)
C9 0.094(7) 0.076(6) 0.169(10) -0.017(6) -0.018(6) -0.032(5)
C10 0.109(8) 0.118(8) 0.160(11) -0.010(8) -0.016(7) -0.020(6)
C11 0.114(8) 0.090(7) 0.148(10) 0.006(7) -0.022(8) -0.024(6)
C12 0.132(8) 0.095(7) 0.150(9) -0.019(6) 0.007(7) -0.035(6)
C13 0.149(11) 0.102(8) 0.098(9) -0.009(7) -0.017(8) -0.056(8)
C14 0.101(8) 0.117(8) 0.128(10) -0.026(7) -0.035(7) 0.000(6)
C15 0.159(13) 0.170(12) 0.111(10) -0.005(9) -0.017(9) -0.047(11)
C16 0.107(10) 0.099(8) 0.115(9) 0.011(7) 0.000(8) -0.016(7)
C17 0.121(10) 0.138(10) 0.126(10) -0.038(8) -0.013(8) -0.022(8)
C18 0.117(9) 0.127(10) 0.136(11) -0.008(9) 0.009(8) -0.015(8)
C19 0.106(9) 0.090(7) 0.101(8) -0.028(6) -0.003(7) -0.008(7)
C20 0.093(8) 0.101(8) 0.206(12) -0.036(8) -0.010(8) -0.032(7)
C21 0.118(10) 0.096(8) 0.269(16) -0.035(9) -0.018(9) -0.031(7)
C22 0.113(9) 0.113(9) 0.229(14) -0.042(9) -0.003(8) -0.033(8)
C23 0.079(7) 0.078(7) 0.178(10) -0.045(6) 0.011(6) -0.009(5)
C24 0.090(7) 0.077(6) 0.218(12) -0.024(7) -0.022(7) -0.023(6)
C25 0.097(7) 0.062(6) 0.222(12) -0.031(7) -0.018(7) -0.005(6)
C26 0.131(10) 0.079(8) 0.149(10) -0.010(7) -0.014(8) -0.044(7)
C27 0.120(9) 0.105(8) 0.097(9) -0.005(7) 0.014(8) -0.028(7)
C28 0.156(12) 0.106(8) 0.126(10) 0.026(7) 0.002(9) -0.003(7)
C29 0.096(8) 0.150(10) 0.165(13) -0.009(9) 0.014(8) -0.003(8)
C30 0.108(9) 0.103(8) 0.153(12) -0.023(8) 0.020(9) 0.001(7)
C31 0.117(9) 0.100(7) 0.137(11) 0.003(7) -0.032(8) 0.001(7)
C32 0.122(9) 0.122(8) 0.100(9) 0.033(7) -0.020(7) -0.023(7)
C33 0.188(15) 0.089(8) 0.090(9) 0.010(7) -0.039(10) -0.061(10)
C34 0.105(9) 0.107(9) 0.182(13) -0.022(9) -0.018(9) -0.008(7)
C35 0.136(11) 0.191(13) 0.159(12) 0.006(10) 0.000(9) -0.042(10)
C36 0.200(13) 0.170(12) 0.177(13) 0.013(11) 0.052(11) -0.053(10)
C37 0.146(14) 0.152(12) 0.185(17) 0.010(11) -0.015(13) -0.050(11)
C38 0.255(19) 0.42(3) 0.132(14) 0.013(16) -0.052(13) 0.020(18)

loop_
_atom_type_symbol
_atom_type_description
_atom_type_scat_dispersion_real
_atom_type_scat_dispersion_imag
_atom_type_scat_source
C C 0.0181 0.0091 'International Tables Vol C Tables 4.2.6.8 and 6.1.1.4'
H H 0.0000 0.0000 'International Tables Vol C Tables 4.2.6.8 and 6.1.1.4'
N N 0.0311 0.0180 'International Tables Vol C Tables 4.2.6.8 and 6.1.1.4'
O O 0.0492 0.0322 'International Tables Vol C Tables 4.2.6.8 and 6.1.1.4'
Cu Cu -1.9646 0.5888 'International Tables Vol C Tables 4.2.6.8 and 6.1.1.4'

loop_
_geom_angle_atom_site_label_1
_geom_angle_atom_site_label_2
_geom_angle_atom_site_label_3
_geom_angle
_geom_angle_site_symmetry_1
_geom_angle_site_symmetry_3
O8 Cu1 O4 92.0(3) 1_556 .
O8 Cu1 O9 170.2(3) 1_556 2_345
O4 Cu1 O9 87.4(3) . 2_345
O8 Cu1 O5 87.7(3) 1_556 2_346
O4 Cu1 O5 170.6(3) . 2_346
O9 Cu1 O5 91.3(3) 2_345 2_346
O8 Cu1 O13 97.2(3) 1_556 .
O4 Cu1 O13 94.7(3) . .
O9 Cu1 O13 92.6(3) 2_345 .
O5 Cu1 O13 94.7(3) 2_346 .
O8 Cu1 Cu1 87.0(2) 1_556 2_346
O4 Cu1 Cu1 83.9(2) . 2_346
O9 Cu1 Cu1 83.2(2) 2_345 2_346
O5 Cu1 Cu1 86.6(2) 2_346 2_346
O13 Cu1 Cu1 175.6(2) . 2_346
O12 Cu2 O6 88.8(3) 2_225 .
O12 Cu2 O11 170.3(3) 2_225 .
O6 Cu2 O11 90.4(3) . .
O12 Cu2 O7 90.9(3) 2_225 2_225
O6 Cu2 O7 170.3(3) . 2_225
O11 Cu2 O7 88.2(3) . 2_225
O12 Cu2 O10 96.0(3) 2_225 .
O6 Cu2 O10 102.4(3) . .
O11 Cu2 O10 93.6(3) . .
O7 Cu2 O10 87.4(3) 2_225 .
O12 Cu2 Cu2 87.1(3) 2_225 2_225
O6 Cu2 Cu2 88.3(2) . 2_225
O11 Cu2 Cu2 83.2(2) . 2_225
O7 Cu2 Cu2 81.9(2) 2_225 2_225
O10 Cu2 Cu2 168.92(19) . 2_225
C13 O1 C7 118.7(9) . .
C9 O2 C20 114.6(7) . .
C27 O3 C11 115.4(8) . .
C19 O4 Cu1 122.6(7) . .
C19 O5 Cu1 117.4(7) . 2_346
C26 O6 Cu2 116.2(6) . .
C26 O7 Cu2 124.2(6) . 2_225
C33 O8 Cu1 119.5(8) . 1_554
C33 O9 Cu1 121.0(8) . 2_345
C34 O10 Cu2 115.3(7) . .
C37 O11 Cu2 123.5(10) . .
C37 O12 Cu2 120.7(9) . 2_225
C34 N1 C35 121.8(10) . .
C34 N1 C36 119.2(12) . .
C35 N1 C36 118.7(10) . .
C2 C1 C6 120.4(10) . .
C2 C1 C7 119.0(11) . .
C6 C1 C7 120.4(10) . .
C3 C2 C1 117.3(11) . .
C3 C2 C8 119.8(11) . .
C1 C2 C8 122.5(11) . .
C2 C3 C4 122.8(11) . .
C2 C3 C9 123.3(11) . .
C4 C3 C9 113.3(12) . .
C5 C4 C10 120.0(11) . .
C5 C4 C3 116.9(9) . .
C10 C4 C3 123.0(11) . .
C6 C5 C4 120.4(10) . .
C6 C5 C11 124.3(9) . .
C4 C5 C11 114.9(10) . .
C5 C6 C1 121.8(9) . .
C5 C6 C12 123.5(9) . .
C1 C6 C12 114.7(9) . .
O1 C7 C1 111.4(8) . .
O2 C9 C3 105.9(7) . .
O3 C11 C5 111.4(8) . .
C14 C13 C18 123.3(11) . .
C14 C13 O1 121.5(13) . .
C18 C13 O1 115.1(13) . .
C13 C14 C15 113.2(11) . .
C16 C15 C14 124.1(12) . .
C15 C16 C17 118.2(13) . .
C15 C16 C19 117.2(12) . .
C17 C16 C19 124.4(13) . .
C18 C17 C16 122.9(12) . .
C17 C18 C13 118.3(12) . .
O4 C19 O5 128.9(10) . .
O4 C19 C16 118.1(10) . .
O5 C19 C16 113.0(11) . .
C25 C20 C21 124.8(10) . .
C25 C20 O2 119.9(9) . .
C21 C20 O2 114.1(10) . .
C22 C21 C20 119.4(11) . .
C21 C22 C23 117.8(10) . .
C24 C23 C22 121.6(9) . .
C24 C23 C26 119.6(9) . .
C22 C23 C26 118.7(10) . .
C23 C24 C25 122.3(9) . .
C20 C25 C24 113.3(9) . .
O7 C26 O6 129.1(9) . .
O7 C26 C23 114.4(10) . .
O6 C26 C23 116.5(11) . .
O3 C27 C32 123.4(11) . .
O3 C27 C28 111.7(11) . .
C32 C27 C28 124.9(11) . .
C27 C28 C29 117.6(11) . .
C30 C29 C28 122.2(11) . .
C31 C30 C29 116.0(12) . .
C31 C30 C33 125.4(12) . .
C29 C30 C33 118.6(12) . .
C30 C31 C32 127.8(10) . .
C27 C32 C31 111.1(10) . .
O8 C33 O9 129.3(12) . .
O8 C33 C30 119.7(12) . .
O9 C33 C30 110.9(13) . .
O10 C34 N1 125.4(11) . .
O11 C37 O12 124.8(16) . .
O11 C37 C38 115.3(15) . .
O12 C37 C38 119.9(14) . .

loop_
_geom_bond_atom_site_label_1
_geom_bond_atom_site_label_2
_geom_bond_distance
_geom_bond_site_symmetry_2
Cu1 O8 1.928(7) 1_556
Cu1 O4 1.943(7) .
Cu1 O9 1.955(7) 2_345
Cu1 O5 1.970(7) 2_346
Cu1 O13 2.290(7) .
Cu1 Cu1 2.611(3) 2_346
Cu2 O12 1.913(7) 2_225
Cu2 O6 1.957(6) .
Cu2 O11 1.962(8) .
Cu2 O7 1.966(7) 2_225
Cu2 O10 2.166(6) .
Cu2 Cu2 2.600(3) 2_225
O1 C13 1.418(12) .
O1 C7 1.436(11) .
O2 C9 1.435(9) .
O2 C20 1.451(11) .
O3 C27 1.349(11) .
O3 C11 1.406(10) .
O4 C19 1.249(10) .
O5 C19 1.290(10) .
O5 Cu1 1.970(7) 2_346
O6 C26 1.281(12) .
O7 C26 1.230(12) .
O7 Cu2 1.966(7) 2_225
O8 C33 1.226(14) .
O8 Cu1 1.928(7) 1_554
O9 C33 1.294(13) .
O9 Cu1 1.955(7) 2_345
O10 C34 1.292(13) .
O11 C37 1.266(15) .
O12 C37 1.299(15) .
O12 Cu2 1.913(7) 2_225
N1 C34 1.309(12) .
N1 C35 1.429(12) .
N1 C36 1.484(12) .
C1 C2 1.429(13) .
C1 C6 1.438(12) .
C1 C7 1.455(13) .
C2 C3 1.299(13) .
C2 C8 1.490(12) .
C3 C4 1.472(13) .
C3 C9 1.542(14) .
C4 C5 1.434(13) .
C4 C10 1.462(13) .
C5 C6 1.267(11) .
C5 C11 1.515(12) .
C6 C12 1.576(12) .
C13 C14 1.365(13) .
C13 C18 1.399(13) .
C14 C15 1.477(16) .
C15 C16 1.322(14) .
C16 C17 1.359(13) .
C16 C19 1.493(15) .
C17 C18 1.357(15) .
C20 C25 1.337(12) .
C20 C21 1.387(12) .
C21 C22 1.374(14) .
C22 C23 1.385(12) .
C23 C24 1.324(11) .
C23 C26 1.544(13) .
C24 C25 1.466(12) .
C27 C32 1.388(12) .
C27 C28 1.402(12) .
C28 C29 1.435(13) .
C29 C30 1.366(13) .
C30 C31 1.366(13) .
C30 C33 1.531(15) .
C31 C32 1.466(12) .
C37 C38 1.64(2) .

loop_
_platon_squeeze_void_nr
_platon_squeeze_void_average_x
_platon_squeeze_void_average_y
_platon_squeeze_void_average_z
_platon_squeeze_void_volume
_platon_squeeze_void_count_electrons
_platon_squeeze_void_content
1 -0.093 -0.005 0.500 1633 344 ' '
